data_1574470
loop_
_publ_author_name
'Lv, Hui-Peng'
'Hu, Sheng-Qian'
'Bai, Yong-Ju'
'Zhou, Jun-Si'
'Ji, Luan-Ying'
'Wang, Zhong-Xia'
'Ai, Yong'
'Qin, Yan'
'Chen, Xiao-Gang'

_publ_section_title
;
 Giant mechanical tunability by a coordination bond strategy in a 3D
 hybrid cyanide double perovskite ferroelastic with reconstructive phase
 transition
;
_journal_issue 21
_journal_name_full 'Chemical Science'
_journal_page_first 9109
_journal_page_last 9116
_journal_paper_doi 10.1039/D5SC00620A
_journal_volume 16
_journal_year 2025
_chemical_formula_moiety 'C12 Fe2 K2 N12, 4(C2 H8 N O)'
_chemical_formula_sum 'C20 H32.03 Fe2 K2 N16 O4'
_chemical_formula_weight 750.51
_space_group_crystal_system cubic
_space_group_IT_number 225
_space_group_name_Hall '-F 4 2 3'
_space_group_name_H-M_alt 'F m -3 m'
_atom_sites_solution_hydrogens mixed
_atom_sites_solution_primary dual
_audit_creation_date 2025-03-22
_audit_creation_method
;
Olex2 1.3
(compiled 2020.11.12 svn.r5f609507 for OlexSys, GUI svn.r6408)
;
_audit_update_record
;
2025-03-26 deposited with the CCDC.	2025-04-22 downloaded from the CCDC.
;
_cell_angle_alpha 90
_cell_angle_beta 90
_cell_angle_gamma 90
_cell_formula_units_Z 2
_cell_length_a 11.9108(9)
_cell_length_b 11.9108(9)
_cell_length_c 11.9108(9)
_cell_measurement_reflns_used 421
_cell_measurement_temperature 388.01(10)
_cell_measurement_theta_max 24.6990
_cell_measurement_theta_min 2.9120
_cell_volume 1689.8(2)
_computing_cell_refinement 'CrysAlisPro 1.171.43.129a (Rigaku OD, 2024)'
_computing_data_collection 'CrysAlisPro system (CCD 43.129a 64-bit (release 29-06-2024))'
_computing_data_reduction 'CrysAlisPro 1.171.43.129a (Rigaku OD, 2024)'
_computing_molecular_graphics 'Olex2 1.3 (Dolomanov et al., 2009)'
_computing_publication_material 'Olex2 1.3 (Dolomanov et al., 2009)'
_computing_structure_refinement 'SHELXL 2018/3 (Sheldrick, 2015)'
_computing_structure_solution 'SHELXT 2018/2 (Sheldrick, 2018)'
_diffrn_ambient_environment air
_diffrn_ambient_temperature 388.01(10)
_diffrn_detector 'Hybrid Pixel Array Detector'
_diffrn_detector_area_resol_mean 10.0000
_diffrn_detector_type 'HyPix-Arc 150'
_diffrn_measured_fraction_theta_full 0.991
_diffrn_measured_fraction_theta_max 0.963
_diffrn_measurement_details
;
List of Runs (angles in degrees, time in seconds):

  # Type    Start    End  Width  t~exp~   \w     \q     \k     \f   Frames
#--------------------------------------------------------------------------
  1  \w     16.00  65.00   0.50   10.00    --    0.56  21.00 -97.00   98
  2  \w     22.00  57.00   0.50   10.00    --    0.56  19.00   0.00   70
;
_diffrn_measurement_device 'four-circle diffractometer'
_diffrn_measurement_device_type 'XtaLAB Synergy R, DW system, HyPix-Arc 150'
_diffrn_measurement_method '\w scans'
_diffrn_orient_matrix_type 'CrysAlisPro convention (1999,Acta A55,543-557)'
_diffrn_orient_matrix_UB_11 -0.0437528000
_diffrn_orient_matrix_UB_12 -0.0169837000
_diffrn_orient_matrix_UB_13 -0.0367527000
_diffrn_orient_matrix_UB_21 0.0295707000
_diffrn_orient_matrix_UB_22 -0.0502087000
_diffrn_orient_matrix_UB_23 -0.0121987000
_diffrn_orient_matrix_UB_31 -0.0275354000
_diffrn_orient_matrix_UB_32 -0.0273992000
_diffrn_orient_matrix_UB_33 0.0450806000
_diffrn_radiation_monochromator mirror
_diffrn_radiation_probe x-ray
_diffrn_radiation_type 'Mo K\a'
_diffrn_radiation_wavelength 0.71073
_diffrn_reflns_av_R_equivalents 0.0304
_diffrn_reflns_av_unetI/netI 0.0126
_diffrn_reflns_Laue_measured_fraction_full 0.991
_diffrn_reflns_Laue_measured_fraction_max 0.963
_diffrn_reflns_limit_h_max 15
_diffrn_reflns_limit_h_min -15
_diffrn_reflns_limit_k_max 16
_diffrn_reflns_limit_k_min -15
_diffrn_reflns_limit_l_max 13
_diffrn_reflns_limit_l_min -16
_diffrn_reflns_number 1133
_diffrn_reflns_point_group_measured_fraction_full 0.991
_diffrn_reflns_point_group_measured_fraction_max 0.963
_diffrn_reflns_theta_full 25.242
_diffrn_reflns_theta_max 29.714
_diffrn_reflns_theta_min 2.962
_diffrn_source 'Rotating-anode X-ray tube'
_diffrn_source_type 'Rigaku (Mo) X-ray Source'
_exptl_absorpt_coefficient_mu 1.157
_exptl_absorpt_correction_T_max 1.00000
_exptl_absorpt_correction_T_min 0.07374
_exptl_absorpt_correction_type multi-scan
_exptl_absorpt_process_details
;
CrysAlisPro 1.171.43.129a (Rigaku Oxford Diffraction, 2024)
Empirical absorption correction using spherical harmonics,
implemented in SCALE3 ABSPACK scaling algorithm.
;
_exptl_crystal_colour red
_exptl_crystal_density_diffrn 1.475
_exptl_crystal_description block
_exptl_crystal_F_000 772
_exptl_crystal_size_max 0.16
_exptl_crystal_size_mid 0.14
_exptl_crystal_size_min 0.12
_refine_diff_density_max 0.534
_refine_diff_density_min -0.312
_refine_diff_density_rms 0.066
_refine_ls_extinction_method none
_refine_ls_goodness_of_fit_ref 1.077
_refine_ls_hydrogen_treatment constr
_refine_ls_matrix_type full
_refine_ls_number_parameters 19
_refine_ls_number_reflns 156
_refine_ls_number_restraints 11
_refine_ls_restrained_S_all 1.052
_refine_ls_R_factor_all 0.0662
_refine_ls_R_factor_gt 0.0539
_refine_ls_shift/su_max 0.000
_refine_ls_shift/su_mean 0.000
_refine_ls_structure_factor_coef Fsqd
_refine_ls_weighting_details 'w=1/[\s^2^(Fo^2^)+(0.1132P)^2^+1.1588P] where P=(Fo^2^+2Fc^2^)/3'
_refine_ls_weighting_scheme calc
_refine_ls_wR_factor_gt 0.1519
_refine_ls_wR_factor_ref 0.1666
_reflns_Friedel_coverage 0.000
_reflns_number_gt 122
_reflns_number_total 156
_reflns_threshold_expression 'I > 2\s(I)'
_cod_data_source_file d5sc00620a2.cif
_cod_data_source_block eaoh_1_388k
_cod_depositor_comments 'Adding full bibliography for 1574470--1574474.cif.'
_cod_original_cell_volume 1689.8(4)
_cod_database_code 1574470
_shelx_shelxl_version_number 2018/3
_chemical_oxdiff_formula 'C H N K Fe O'
_shelx_space_group_comment
;
The symmetry employed for this shelxl refinement is uniquely defined
by the following loop, which should always be used as a source of
symmetry information in preference to the above space-group names.
They are only intended as comments.
;
_reflns_odcompleteness_completeness 99.18
_reflns_odcompleteness_iscentric 1
_reflns_odcompleteness_theta 26.32
_olex2_refinement_description
;
1. Fixed Uiso
 At 1.2 times of:
  All C(H,H) groups, All N(H,H,H) groups
 At 1.5 times of:
  All O(H) groups
2. Restrained distances
 C2-C3
 1.53 with sigma of 0.01
 N2-C3
 2.41 with sigma of 0.01
 N2-O1
 2.8 with sigma of 0.01
 O1-C3
 1.43 with sigma of 0.01
 N2-C2
 1.47 with sigma of 0.01
 O1-C2
 2.46 with sigma of 0.01
 N2-C3
 2.49 with sigma of 0.04
 O1-C2 \\sim N2-C3
 with sigma of 0.04
3. Uiso/Uaniso restraints and constraints
O1 \\sim N2 \\sim C2 \\sim C3: within 2A with sigma of 0.04 and sigma for
terminal atoms of 0.08 within 2A
: with sigma of 0.01 and sigma for terminal atoms of 0.02
Uiso(N2) = Uiso(C2) = Uiso(C3) = Uiso(O1)
Uanis(N1) = Uanis(C1) = Uanis(K1)
4. Rigid body (RIGU) restrains
 O1, N2, C2, C3
 with sigma for 1-2 distances of 0.004 and sigma for 1-3 distances of 0.004
5. Others
 Fixed Sof: N1(0.125) O1(0.04167) H1(0.04167) N2(0.04167) H2A(0.04167)
 H2B(0.04167) H2C(0.04167) C2(0.04167) H2D(0.04167) H2E(0.04167) C3(0.04167)
 H3A(0.04167) H3B(0.04167)
6.a Riding coordinates:
 O1(H1), N2(H2A,H2B,H2C)
6.b Secondary CH2 refined with riding coordinates:
 C2(H2D,H2E), C3(H3A,H3B)
;
_olex2_submission_special_instructions 'No special instructions were received'
_oxdiff_exptl_absorpt_empirical_details
;
Empirical correction (ABSPACK) includes:
- Absorption correction using spherical harmonics
- Frame scaling
;
_oxdiff_exptl_absorpt_empirical_full_max 6.098
_oxdiff_exptl_absorpt_empirical_full_min 0.635

loop_
_space_group_symop_operation_xyz
'x, y, z'
'-x, -y, z'
'-x, y, -z'
'x, -y, -z'
'z, x, y'
'z, -x, -y'
'-z, -x, y'
'-z, x, -y'
'y, z, x'
'-y, z, -x'
'y, -z, -x'
'-y, -z, x'
'y, x, -z'
'-y, -x, -z'
'y, -x, z'
'-y, x, z'
'x, z, -y'
'-x, z, y'
'-x, -z, -y'
'x, -z, y'
'z, y, -x'
'z, -y, x'
'-z, y, x'
'-z, -y, -x'
'x, y+1/2, z+1/2'
'-x, -y+1/2, z+1/2'
'-x, y+1/2, -z+1/2'
'x, -y+1/2, -z+1/2'
'z, x+1/2, y+1/2'
'z, -x+1/2, -y+1/2'
'-z, -x+1/2, y+1/2'
'-z, x+1/2, -y+1/2'
'y, z+1/2, x+1/2'
'-y, z+1/2, -x+1/2'
'y, -z+1/2, -x+1/2'
'-y, -z+1/2, x+1/2'
'y, x+1/2, -z+1/2'
'-y, -x+1/2, -z+1/2'
'y, -x+1/2, z+1/2'
'-y, x+1/2, z+1/2'
'x, z+1/2, -y+1/2'
'-x, z+1/2, y+1/2'
'-x, -z+1/2, -y+1/2'
'x, -z+1/2, y+1/2'
'z, y+1/2, -x+1/2'
'z, -y+1/2, x+1/2'
'-z, y+1/2, x+1/2'
'-z, -y+1/2, -x+1/2'
'x+1/2, y, z+1/2'
'-x+1/2, -y, z+1/2'
'-x+1/2, y, -z+1/2'
'x+1/2, -y, -z+1/2'
'z+1/2, x, y+1/2'
'z+1/2, -x, -y+1/2'
'-z+1/2, -x, y+1/2'
'-z+1/2, x, -y+1/2'
'y+1/2, z, x+1/2'
'-y+1/2, z, -x+1/2'
'y+1/2, -z, -x+1/2'
'-y+1/2, -z, x+1/2'
'y+1/2, x, -z+1/2'
'-y+1/2, -x, -z+1/2'
'y+1/2, -x, z+1/2'
'-y+1/2, x, z+1/2'
'x+1/2, z, -y+1/2'
'-x+1/2, z, y+1/2'
'-x+1/2, -z, -y+1/2'
'x+1/2, -z, y+1/2'
'z+1/2, y, -x+1/2'
'z+1/2, -y, x+1/2'
'-z+1/2, y, x+1/2'
'-z+1/2, -y, -x+1/2'
'x+1/2, y+1/2, z'
'-x+1/2, -y+1/2, z'
'-x+1/2, y+1/2, -z'
'x+1/2, -y+1/2, -z'
'z+1/2, x+1/2, y'
'z+1/2, -x+1/2, -y'
'-z+1/2, -x+1/2, y'
'-z+1/2, x+1/2, -y'
'y+1/2, z+1/2, x'
'-y+1/2, z+1/2, -x'
'y+1/2, -z+1/2, -x'
'-y+1/2, -z+1/2, x'
'y+1/2, x+1/2, -z'
'-y+1/2, -x+1/2, -z'
'y+1/2, -x+1/2, z'
'-y+1/2, x+1/2, z'
'x+1/2, z+1/2, -y'
'-x+1/2, z+1/2, y'
'-x+1/2, -z+1/2, -y'
'x+1/2, -z+1/2, y'
'z+1/2, y+1/2, -x'
'z+1/2, -y+1/2, x'
'-z+1/2, y+1/2, x'
'-z+1/2, -y+1/2, -x'
'-x, -y, -z'
'x, y, -z'
'x, -y, z'
'-x, y, z'
'-z, -x, -y'
'-z, x, y'
'z, x, -y'
'z, -x, y'
'-y, -z, -x'
'y, -z, x'
'-y, z, x'
'y, z, -x'
'-y, -x, z'
'y, x, z'
'-y, x, -z'
'y, -x, -z'
'-x, -z, y'
'x, -z, -y'
'x, z, y'
'-x, z, -y'
'-z, -y, x'
'-z, y, -x'
'z, -y, -x'
'z, y, x'
'-x, -y+1/2, -z+1/2'
'x, y+1/2, -z+1/2'
'x, -y+1/2, z+1/2'
'-x, y+1/2, z+1/2'
'-z, -x+1/2, -y+1/2'
'-z, x+1/2, y+1/2'
'z, x+1/2, -y+1/2'
'z, -x+1/2, y+1/2'
'-y, -z+1/2, -x+1/2'
'y, -z+1/2, x+1/2'
'-y, z+1/2, x+1/2'
'y, z+1/2, -x+1/2'
'-y, -x+1/2, z+1/2'
'y, x+1/2, z+1/2'
'-y, x+1/2, -z+1/2'
'y, -x+1/2, -z+1/2'
'-x, -z+1/2, y+1/2'
'x, -z+1/2, -y+1/2'
'x, z+1/2, y+1/2'
'-x, z+1/2, -y+1/2'
'-z, -y+1/2, x+1/2'
'-z, y+1/2, -x+1/2'
'z, -y+1/2, -x+1/2'
'z, y+1/2, x+1/2'
'-x+1/2, -y, -z+1/2'
'x+1/2, y, -z+1/2'
'x+1/2, -y, z+1/2'
'-x+1/2, y, z+1/2'
'-z+1/2, -x, -y+1/2'
'-z+1/2, x, y+1/2'
'z+1/2, x, -y+1/2'
'z+1/2, -x, y+1/2'
'-y+1/2, -z, -x+1/2'
'y+1/2, -z, x+1/2'
'-y+1/2, z, x+1/2'
'y+1/2, z, -x+1/2'
'-y+1/2, -x, z+1/2'
'y+1/2, x, z+1/2'
'-y+1/2, x, -z+1/2'
'y+1/2, -x, -z+1/2'
'-x+1/2, -z, y+1/2'
'x+1/2, -z, -y+1/2'
'x+1/2, z, y+1/2'
'-x+1/2, z, -y+1/2'
'-z+1/2, -y, x+1/2'
'-z+1/2, y, -x+1/2'
'z+1/2, -y, -x+1/2'
'z+1/2, y, x+1/2'
'-x+1/2, -y+1/2, -z'
'x+1/2, y+1/2, -z'
'x+1/2, -y+1/2, z'
'-x+1/2, y+1/2, z'
'-z+1/2, -x+1/2, -y'
'-z+1/2, x+1/2, y'
'z+1/2, x+1/2, -y'
'z+1/2, -x+1/2, y'
'-y+1/2, -z+1/2, -x'
'y+1/2, -z+1/2, x'
'-y+1/2, z+1/2, x'
'y+1/2, z+1/2, -x'
'-y+1/2, -x+1/2, z'
'y+1/2, x+1/2, z'
'-y+1/2, x+1/2, -z'
'y+1/2, -x+1/2, -z'
'-x+1/2, -z+1/2, y'
'x+1/2, -z+1/2, -y'
'x+1/2, z+1/2, y'
'-x+1/2, z+1/2, -y'
'-z+1/2, -y+1/2, x'
'-z+1/2, y+1/2, -x'
'z+1/2, -y+1/2, -x'
'z+1/2, y+1/2, x'

loop_
_atom_site_label
_atom_site_type_symbol
_atom_site_fract_x
_atom_site_fract_y
_atom_site_fract_z
_atom_site_U_iso_or_equiv
_atom_site_adp_type
_atom_site_occupancy
_atom_site_site_symmetry_order
_atom_site_calc_flag
_atom_site_refinement_flags_posn
_atom_site_refinement_flags_adp
_atom_site_refinement_flags_occupancy
_atom_site_disorder_assembly
_atom_site_disorder_group
Fe1 Fe 0.500000 0.500000 0.000000 0.0603(9) Uani 1 48 d S T P . .
K1 K 0.500000 0.000000 0.000000 0.0738(10) Uani 1 48 d S T P . .
C1 C 0.500000 0.3368(6) 0.000000 0.0738(10) Uani 1 8 d S T P . .
N1 N 0.500000 0.2408(5) 0.0267(9) 0.0738(10) Uani 0.25 2 d S T P . .
O1 O 0.180(6) 0.138(4) 0.297(5) 0.119(12) Uiso 0.0417 1 d D U P A -1
H1 H 0.116124 0.130862 0.320758 0.179 Uiso 0.0417 1 d R U P A -1
N2 N 0.387(3) 0.235(8) 0.242(8) 0.119(12) Uiso 0.0417 1 d D U P A -1
H2A H 0.445787 0.268381 0.273276 0.143 Uiso 0.0417 1 d R U P A -1
H2B H 0.402467 0.220261 0.169856 0.143 Uiso 0.0417 1 d R U P A -1
H2C H 0.372997 0.170531 0.277316 0.143 Uiso 0.0417 1 d R U P A -1
C2 C 0.288(4) 0.307(4) 0.249(5) 0.119(12) Uiso 0.0417 1 d D U P A -1
H2D H 0.292714 0.367617 0.194827 0.143 Uiso 0.0417 1 calc R U P A -1
H2E H 0.282584 0.340032 0.323713 0.143 Uiso 0.0417 1 calc R U P A -1
C3 C 0.185(4) 0.234(4) 0.226(4) 0.119(12) Uiso 0.0417 1 d D U P A -1
H3A H 0.117558 0.278822 0.236550 0.143 Uiso 0.0417 1 calc R U P A -1
H3B H 0.186595 0.210256 0.147854 0.143 Uiso 0.0417 1 calc R U P A -1

loop_
_atom_site_aniso_label
_atom_site_aniso_U_11
_atom_site_aniso_U_22
_atom_site_aniso_U_33
_atom_site_aniso_U_23
_atom_site_aniso_U_13
_atom_site_aniso_U_12
Fe1 0.0603(9) 0.0603(9) 0.0603(9) 0.000 0.000 0.000
K1 0.0738(10) 0.0738(10) 0.0738(10) 0.000 0.000 0.000
C1 0.0738(10) 0.0738(10) 0.0738(10) 0.000 0.000 0.000
N1 0.0738(10) 0.0738(10) 0.0738(10) 0.000 0.000 0.000

loop_
_atom_type_symbol
_atom_type_description
_atom_type_scat_dispersion_real
_atom_type_scat_dispersion_imag
_atom_type_scat_source
C C 0.0033 0.0016 'International Tables Vol C Tables 4.2.6.8 and 6.1.1.4'
H H 0.0000 0.0000 'International Tables Vol C Tables 4.2.6.8 and 6.1.1.4'
Fe Fe 0.3463 0.8444 'International Tables Vol C Tables 4.2.6.8 and 6.1.1.4'
K K 0.2009 0.2494 'International Tables Vol C Tables 4.2.6.8 and 6.1.1.4'
N N 0.0061 0.0033 'International Tables Vol C Tables 4.2.6.8 and 6.1.1.4'
O O 0.0106 0.0060 'International Tables Vol C Tables 4.2.6.8 and 6.1.1.4'

loop_
_geom_angle_atom_site_label_1
_geom_angle_atom_site_label_2
_geom_angle_atom_site_label_3
_geom_angle
_geom_angle_site_symmetry_1
_geom_angle_site_symmetry_3
_geom_angle_publ_flag
C1 Fe1 C1 180.0 129_655 33_554 ?
C1 Fe1 C1 90.0 97_665 149_565 ?
C1 Fe1 C1 180.0 97_665 . ?
C1 Fe1 C1 90.0 129_655 97_665 ?
C1 Fe1 C1 90.0 129_655 . ?
C1 Fe1 C1 90.0 33_554 97_665 ?
C1 Fe1 C1 90.0 33_554 149_565 ?
C1 Fe1 C1 90.0 129_655 53_554 ?
C1 Fe1 C1 180.0 53_554 149_565 ?
C1 Fe1 C1 90.0 33_554 53_554 ?
C1 Fe1 C1 90.0 33_554 . ?
C1 Fe1 C1 90.0 97_665 53_554 ?
C1 Fe1 C1 90.0 53_554 . ?
C1 Fe1 C1 90.0 129_655 149_565 ?
C1 Fe1 C1 90.0 149_565 . ?
N1 K1 N1 102.6(4) 69 153 ?
N1 K1 N1 83.7(2) 114 86 ?
N1 K1 N1 90.69(5) 114 57_554 ?
N1 K1 N1 96.3(2) 77_545 153 ?
N1 K1 N1 180.0 182_545 86 ?
N1 K1 N1 180.0 57_554 153 ?
N1 K1 N1 8.9(3) 182_545 57_554 ?
N1 K1 N1 96.3(2) 114 166 ?
N1 K1 N1 102.6(4) 77_545 86 ?
N1 K1 N1 96.3(2) 182_545 166 ?
N1 K1 N1 77.4(4) 69 57_554 ?
N1 K1 N1 83.7(2) 18_655 182_545 ?
N1 K1 N1 83.7(2) 77_545 57_554 ?
N1 K1 N1 102.6(4) 173 182_545 ?
N1 K1 N1 96.3(2) 69 86 ?
N1 K1 N1 89.31(5) 114 153 ?
N1 K1 N1 180.0 165_554 69 ?
N1 K1 N1 171.1(3) 182_545 153 ?
N1 K1 N1 8.9(3) 165_554 97_655 ?
N1 K1 N1 12.6(4) 69 166 ?
N1 K1 N1 171.1(3) 69 97_655 ?
N1 K1 N1 90.69(5) 77_545 166 ?
N1 K1 N1 83.7(2) 165_554 114 ?
N1 K1 N1 90.0 57_554 166 ?
N1 K1 N1 96.3(2) 69 114 ?
N1 K1 N1 77.4(4) 77_545 182_545 ?
N1 K1 N1 77.4(4) 97_655 114 ?
N1 K1 N1 83.7(2) 165_554 86 ?
N1 K1 N1 96.3(2) 165_554 18_655 ?
N1 K1 N1 89.31(5) 97_655 86 ?
N1 K1 N1 83.7(2) 69 18_655 ?
N1 K1 N1 96.3(2) 18_655 86 ?
N1 K1 N1 102.6(4) 97_655 18_655 ?
N1 K1 N1 77.4(4) 173 86 ?
N1 K1 N1 180.0(4) 114 18_655 ?
N1 K1 N1 102.6(4) 165_554 57_554 ?
N1 K1 N1 90.69(5) 165_554 77_545 ?
N1 K1 N1 96.3(2) 97_655 57_554 ?
N1 K1 N1 89.31(5) 69 77_545 ?
N1 K1 N1 89.31(5) 18_655 57_554 ?
N1 K1 N1 96.3(2) 97_655 77_545 ?
N1 K1 N1 96.3(2) 173 57_554 ?
N1 K1 N1 171.1(3) 114 77_545 ?
N1 K1 N1 77.4(4) 165_554 153 ?
N1 K1 N1 8.9(3) 18_655 77_545 ?
N1 K1 N1 83.7(2) 97_655 153 ?
N1 K1 N1 89.31(5) 165_554 173 ?
N1 K1 N1 90.69(5) 18_655 153 ?
N1 K1 N1 90.69(5) 69 173 ?
N1 K1 N1 83.7(2) 173 153 ?
N1 K1 N1 83.7(2) 97_655 173 ?
N1 K1 N1 8.9(3) 86 153 ?
N1 K1 N1 8.9(3) 114 173 ?
N1 K1 N1 167.4(4) 165_554 166 ?
N1 K1 N1 171.1(3) 18_655 173 ?
N1 K1 N1 171.1(3) 97_655 166 ?
N1 K1 N1 180.00(3) 77_545 173 ?
N1 K1 N1 83.7(2) 18_655 166 ?
N1 K1 N1 96.3(2) 165_554 182_545 ?
N1 K1 N1 89.31(5) 173 166 ?
N1 K1 N1 83.7(2) 69 182_545 ?
N1 K1 N1 83.7(2) 86 166 ?
N1 K1 N1 90.69(5) 97_655 182_545 ?
N1 K1 N1 90.0 153 166 ?
N1 K1 N1 96.3(2) 114 182_545 ?
N1 K1 N1 171.1(3) 86 57_554 ?
N1 C1 Fe1 164.5(5) 69 . ?
N1 C1 Fe1 164.5(5) 98 . ?
N1 C1 Fe1 164.5(5) 166 . ?
N1 C1 Fe1 164.5(5) . . ?
N1 C1 N1 21.8(7) 166 98 ?
N1 C1 N1 21.8(7) 166 . ?
N1 C1 N1 21.8(7) 98 69 ?
N1 C1 N1 21.8(7) 69 . ?
N1 C1 N1 31.1(10) 166 69 ?
N1 C1 N1 31.1(10) 98 . ?
C1 N1 K1 158.1(7) . . ?
N1 N1 K1 85.54(15) 166 . ?
N1 N1 K1 85.54(15) 69 . ?
N1 N1 K1 83.7(2) 98 . ?
N1 N1 C1 79.1(3) 69 . ?
N1 N1 C1 79.1(3) 166 . ?
N1 N1 C1 74.5(5) 98 . ?
N1 N1 N1 44.997(3) 69 98 ?
N1 N1 N1 89.994(5) 166 69 ?
N1 N1 N1 44.997(2) 166 98 ?
C3 O1 H1 108.9 . . ?
H2A N2 H2B 109.5 . . ?
H2A N2 H2C 109.5 . . ?
H2B N2 H2C 109.5 . . ?
C2 N2 H2A 109.8 . . ?
C2 N2 H2B 109.8 . . ?
C2 N2 H2C 108.8 . . ?
N2 C2 H2D 110.2 . . ?
N2 C2 H2E 110.2 . . ?
N2 C2 C3 107.4(10) . . ?
H2D C2 H2E 108.5 . . ?
C3 C2 H2D 110.2 . . ?
C3 C2 H2E 110.2 . . ?
O1 C3 C2 112.3(11) . . ?
O1 C3 H3A 109.1 . . ?
O1 C3 H3B 109.1 . . ?
C2 C3 H3A 109.1 . . ?
C2 C3 H3B 109.1 . . ?
H3A C3 H3B 107.9 . . ?

loop_
_geom_bond_atom_site_label_1
_geom_bond_atom_site_label_2
_geom_bond_distance
_geom_bond_site_symmetry_2
_geom_bond_publ_flag
Fe1 C1 1.944(7) 129_655 ?
Fe1 C1 1.944(7) 149_565 ?
Fe1 C1 1.944(7) 53_554 ?
Fe1 C1 1.944(7) 33_554 ?
Fe1 C1 1.944(7) 97_665 ?
Fe1 C1 1.944(7) . ?
K1 N1 2.886(6) 173 ?
K1 N1 2.886(6) 18_655 ?
K1 N1 2.886(6) 114 ?
K1 N1 2.886(6) 86 ?
K1 N1 2.886(6) 77_545 ?
K1 N1 2.886(6) 153 ?
K1 N1 2.886(6) 182_545 ?
K1 N1 2.886(6) 165_554 ?
K1 N1 2.886(6) 57_554 ?
K1 N1 2.886(6) 69 ?
K1 N1 2.886(6) 97_655 ?
K1 N1 2.886(6) 166 ?
C1 N1 1.186(9) 166 ?
C1 N1 1.186(9) 69 ?
C1 N1 1.186(9) 98 ?
C1 N1 1.186(9) . ?
N1 N1 0.449(15) 166 ?
N1 N1 0.64(2) 98 ?
N1 N1 0.449(15) 69 ?
O1 H1 0.8200 . ?
O1 C3 1.429(11) . ?
N2 H2A 0.8900 . ?
N2 H2B 0.8901 . ?
N2 H2C 0.8901 . ?
N2 C2 1.469(11) . ?
C2 H2D 0.9700 . ?
C2 H2E 0.9700 . ?
C2 C3 1.529(11) . ?
C3 H3A 0.9700 . ?
C3 H3B 0.9700 . ?

loop_
_geom_torsion_atom_site_label_1
_geom_torsion_atom_site_label_2
_geom_torsion_atom_site_label_3
_geom_torsion_atom_site_label_4
_geom_torsion
_geom_torsion_site_symmetry_1
_geom_torsion_site_symmetry_2
_geom_torsion_site_symmetry_3
_geom_torsion_site_symmetry_4
_geom_torsion_publ_flag
Fe1 C1 N1 K1 180.000(1) . . . . ?
Fe1 C1 N1 N1 180.000(2) . . . 98 ?
Fe1 C1 N1 N1 133.94(7) . . . 166 ?
Fe1 C1 N1 N1 -133.94(6) . . . 69 ?
N1 C1 N1 K1 46.06(7) 166 . . . ?
N1 C1 N1 K1 -46.06(7) 69 . . . ?
N1 C1 N1 K1 0.000(1) 98 . . . ?
N1 C1 N1 N1 -92.13(13) 69 . . 166 ?
N1 C1 N1 N1 46.06(7) 98 . . 69 ?
N1 C1 N1 N1 -46.06(7) 69 . . 98 ?
N1 C1 N1 N1 92.13(13) 166 . . 69 ?
N1 C1 N1 N1 -46.06(7) 98 . . 166 ?
N1 C1 N1 N1 46.06(7) 166 . . 98 ?
N2 C2 C3 O1 54(3) . . . . ?
